data_4325065
loop_
_publ_author_name
'Ross S. Forgan'
'Benjamin D. Roach'
'Peter A. Wood'
'Fraser J. White'
'John Campbell'
'David K. Henderson'
'Eduardo Kamenetzky'
'Fiona E. McAllister'
'Simon Parsons'
'Elna Pidcock'
'Patricia Richardson'
'Ronald M. Swart'
'Peter A. Tasker'

_publ_contact_author_email f.j.white@sms.ed.ac.uk
_publ_contact_author_name 'Fraser J. White'
_publ_section_title
;
 Using the Outer Coordination Sphere to Tune the Strength of Metal
 Extractants
;
_journal_name_full 'Inorganic Chemistry'
_journal_page_first 4515
_journal_page_last 4522
_journal_paper_doi 10.1021/ic200154y
_journal_volume 50
_journal_year 2011
_chemical_compound_source 'Ross Forgan'
_chemical_formula_moiety 'C32 H36 Cu N6 O8'
_chemical_formula_sum 'C32 H36 Cu N6 O8'
_chemical_formula_weight 696.21
_space_group_IT_number 2
_symmetry_cell_setting triclinic
_symmetry_Int_Tables_number 2
_symmetry_space_group_name_Hall '-P 1'
_symmetry_space_group_name_H-M 'P -1'
_atom_sites_solution_hydrogens geom
_atom_sites_solution_primary heavy
_atom_sites_solution_secondary difmap
_audit_creation_method SHELXL-97
_cell_angle_alpha 79.250(4)
_cell_angle_beta 77.374(4)
_cell_angle_gamma 82.427(4)
_cell_formula_units_Z 2
_cell_length_a 8.7844(4)
_cell_length_b 13.1827(7)
_cell_length_c 14.3481(8)
_cell_measurement_reflns_used 3124
_cell_measurement_temperature 150(2)
_cell_measurement_theta_max 2.33
_cell_measurement_theta_min 24.99
_cell_volume 1585.71(15)
_computing_cell_refinement Saint
_computing_data_collection Smart
_computing_data_reduction Saint
_computing_molecular_graphics Shelxp
_computing_publication_material Platon
_computing_structure_refinement 'SHELXL-97 (Sheldrick, 1997)'
_computing_structure_solution Dirdif
_diffrn_ambient_temperature 150(2)
_diffrn_measured_fraction_theta_full 0.997
_diffrn_measured_fraction_theta_max 0.997
_diffrn_measurement_device_type 'Bruker Smart Apex CCD'
_diffrn_measurement_method 'Omega scans'
_diffrn_radiation_monochromator graphite
_diffrn_radiation_type MoK\a
_diffrn_radiation_wavelength 0.71073
_diffrn_reflns_av_R_equivalents 0.0639
_diffrn_reflns_av_sigmaI/netI 0.0764
_diffrn_reflns_limit_h_max 10
_diffrn_reflns_limit_h_min -10
_diffrn_reflns_limit_k_max 16
_diffrn_reflns_limit_k_min -16
_diffrn_reflns_limit_l_max 17
_diffrn_reflns_limit_l_min -17
_diffrn_reflns_number 18662
_diffrn_reflns_theta_full 26.37
_diffrn_reflns_theta_max 26.37
_diffrn_reflns_theta_min 1.98
_diffrn_source 'fine-focus sealed tube'
_exptl_absorpt_coefficient_mu 0.750
_exptl_absorpt_correction_T_max 0.86
_exptl_absorpt_correction_T_min 0.43
_exptl_absorpt_correction_type multi-scan
_exptl_absorpt_process_details 'SADABS version 2006/1'
_exptl_crystal_colour 'pale green'
_exptl_crystal_density_diffrn 1.458
_exptl_crystal_description block
_exptl_crystal_F_000 726
_exptl_crystal_recrystallization_method 'Diffusion of hexane into pyridine solution'
_exptl_crystal_size_max 0.60
_exptl_crystal_size_mid 0.22
_exptl_crystal_size_min 0.21
_refine_diff_density_max 0.947
_refine_diff_density_min -0.473
_refine_diff_density_rms 0.113
_refine_ls_extinction_method none
_refine_ls_goodness_of_fit_ref 1.185
_refine_ls_hydrogen_treatment riding
_refine_ls_matrix_type full
_refine_ls_number_parameters 434
_refine_ls_number_reflns 6448
_refine_ls_number_restraints 0
_refine_ls_restrained_S_all 1.185
_refine_ls_R_factor_all 0.1064
_refine_ls_R_factor_gt 0.0800
_refine_ls_shift/su_max 0.000
_refine_ls_shift/su_mean 0.000
_refine_ls_structure_factor_coef Fsqd
_refine_ls_weighting_details 'calc w=1/[\s^2^(Fo^2^)+(0.0637P)^2^+5.7920P] where P=(Fo^2^+2Fc^2^)/3'
_refine_ls_weighting_scheme calc
_refine_ls_wR_factor_gt 0.1983
_refine_ls_wR_factor_ref 0.2093
_reflns_number_gt 4835
_reflns_number_total 6448
_reflns_threshold_expression >2sigma(I)
_cod_data_source_file ic200154y_si_003_14.cif
_cod_data_source_block pt6009
_cod_original_cell_volume 1585.71(14)
_cod_database_code 4325065

loop_
_symmetry_equiv_pos_as_xyz
'x, y, z'
'-x, -y, -z'

loop_
_atom_site_label
_atom_site_type_symbol
_atom_site_fract_x
_atom_site_fract_y
_atom_site_fract_z
_atom_site_U_iso_or_equiv
_atom_site_adp_type
_atom_site_occupancy
_atom_site_symmetry_multiplicity
_atom_site_calc_flag
_atom_site_refinement_flags
Cu1 Cu 1.0000 0.0000 0.0000 0.0240(3) Uani 1 2 d S
O1A O 0.8695(4) 0.1089(3) 0.0599(3) 0.0245(8) Uani 1 1 d .
O2A O 1.3350(4) 0.0076(3) -0.0304(3) 0.0324(10) Uani 1 1 d .
H2A H 1.2987 -0.0408 -0.0517 0.049 Uiso 1 1 d R
O62A O 0.5868(5) 0.2013(3) 0.0833(3) 0.0371(11) Uani 1 1 d .
O63A O 0.5372(5) 0.3340(4) 0.1519(5) 0.0617(17) Uani 1 1 d .
N1B N 0.9854(6) 0.1066(4) -0.1604(4) 0.0310(11) Uani 1 1 d .
N22A N 1.1913(5) 0.0589(3) 0.0036(3) 0.0234(10) Uani 1 1 d .
N61A N 0.6306(5) 0.2676(4) 0.1176(4) 0.0262(11) Uani 1 1 d .
C1A C 0.9078(6) 0.1906(4) 0.0835(4) 0.0204(11) Uani 1 1 d .
C2A C 1.0672(6) 0.2088(4) 0.0772(4) 0.0226(12) Uani 1 1 d .
C2B C 0.8738(8) 0.1832(5) -0.1754(5) 0.0381(15) Uani 1 1 d .
H5 H 0.7965 0.1999 -0.1215 0.046 Uiso 1 1 calc R
C3A C 1.1034(6) 0.2940(4) 0.1087(4) 0.0231(12) Uani 1 1 d .
H1 H 1.2106 0.3021 0.1047 0.028 Uiso 1 1 calc R
C3B C 0.8655(8) 0.2392(5) -0.2658(5) 0.0413(16) Uani 1 1 d .
H6 H 0.7830 0.2926 -0.2731 0.050 Uiso 1 1 calc R
C4A C 0.9899(6) 0.3690(4) 0.1461(4) 0.0239(12) Uani 1 1 d .
C4B C 0.9744(8) 0.2185(5) -0.3442(5) 0.0387(15) Uani 1 1 d .
H7 H 0.9710 0.2570 -0.4067 0.046 Uiso 1 1 calc R
C5A C 0.8368(6) 0.3542(4) 0.1488(4) 0.0226(11) Uani 1 1 d .
H2 H 0.7559 0.4033 0.1736 0.027 Uiso 1 1 calc R
C5B C 1.0918(8) 0.1387(5) -0.3299(5) 0.0412(16) Uani 1 1 d .
H8 H 1.1700 0.1207 -0.3829 0.049 Uiso 1 1 calc R
C6A C 0.7959(6) 0.2704(4) 0.1168(4) 0.0210(11) Uani 1 1 d .
C6B C 1.0922(8) 0.0865(5) -0.2379(5) 0.0352(14) Uani 1 1 d .
H9 H 1.1735 0.0327 -0.2288 0.042 Uiso 1 1 calc R
C21A C 1.1996(6) 0.1393(4) 0.0393(4) 0.0226(12) Uani 1 1 d .
H21A H 1.3012 0.1551 0.0413 0.027 Uiso 1 1 calc R
C41A C 1.0409(6) 0.4608(4) 0.1788(4) 0.0245(12) Uani 1 1 d .
C42A C 0.8992(8) 0.5319(5) 0.2191(6) 0.0443(18) Uani 1 1 d .
H42A H 0.9353 0.5904 0.2388 0.066 Uiso 1 1 calc R
H42B H 0.8345 0.4928 0.2753 0.066 Uiso 1 1 calc R
H42C H 0.8370 0.5579 0.1691 0.066 Uiso 1 1 calc R
C42B C 1.1331(7) 0.4210(5) 0.2589(4) 0.0299(13) Uani 1 1 d .
H42D H 1.0664 0.3821 0.3142 0.045 Uiso 1 1 calc R
H42E H 1.1673 0.4798 0.2792 0.045 Uiso 1 1 calc R
H42F H 1.2250 0.3754 0.2347 0.045 Uiso 1 1 calc R
C44A C 1.1434(8) 0.5235(5) 0.0928(5) 0.0403(17) Uani 1 1 d .
H44A H 1.1782 0.5814 0.1142 0.061 Uiso 1 1 calc R
H44B H 1.0827 0.5505 0.0422 0.061 Uiso 1 1 calc R
H44C H 1.2350 0.4786 0.0669 0.061 Uiso 1 1 calc R
Cu2 Cu 0.5000 0.5000 0.5000 0.0247(3) Uani 1 2 d S
O1C O 0.5966(4) 0.3767(3) 0.4512(3) 0.0271(9) Uani 1 1 d .
O2C O 0.1656(4) 0.5406(3) 0.5150(3) 0.0271(9) Uani 1 1 d .
H2C H 0.2245 0.5868 0.5209 0.041 Uiso 1 1 d R
O62C O 0.8607(4) 0.2556(3) 0.4278(3) 0.0300(9) Uani 1 1 d .
O63C O 0.8742(5) 0.1475(3) 0.3299(3) 0.0317(10) Uani 1 1 d .
N1D N 0.5238(5) 0.5953(4) 0.3256(3) 0.0266(11) Uani 1 1 d .
N22C N 0.2921(5) 0.4678(3) 0.4928(3) 0.0198(9) Uani 1 1 d .
N61C N 0.7983(5) 0.2067(3) 0.3834(3) 0.0228(10) Uani 1 1 d .
C1C C 0.5346(6) 0.3020(4) 0.4319(4) 0.0176(10) Uani 1 1 d .
C2C C 0.3694(6) 0.3008(4) 0.4397(4) 0.0177(11) Uani 1 1 d .
C2D C 0.5633(7) 0.6916(4) 0.2937(5) 0.0316(13) Uani 1 1 d .
H19 H 0.5871 0.7286 0.3388 0.038 Uiso 1 1 calc R
C3C C 0.3099(6) 0.2189(4) 0.4161(4) 0.0189(11) Uani 1 1 d .
H15 H 0.1997 0.2208 0.4225 0.023 Uiso 1 1 calc R
C3D C 0.5720(7) 0.7408(5) 0.1997(5) 0.0343(14) Uani 1 1 d .
H20 H 0.6003 0.8099 0.1803 0.041 Uiso 1 1 calc R
C4C C 0.4039(6) 0.1336(4) 0.3833(4) 0.0199(11) Uani 1 1 d .
C4D C 0.5382(7) 0.6867(5) 0.1346(5) 0.0334(14) Uani 1 1 d .
H21 H 0.5422 0.7183 0.0691 0.040 Uiso 1 1 calc R
C5C C 0.5640(6) 0.1349(4) 0.3729(4) 0.0193(11) Uani 1 1 d .
H16 H 0.6321 0.0794 0.3488 0.023 Uiso 1 1 calc R
C5D C 0.4987(7) 0.5869(5) 0.1649(4) 0.0285(13) Uani 1 1 d .
H22 H 0.4762 0.5479 0.1209 0.034 Uiso 1 1 calc R
C6C C 0.6280(6) 0.2155(4) 0.3968(4) 0.0200(11) Uani 1 1 d .
C6D C 0.4925(6) 0.5450(4) 0.2606(4) 0.0271(12) Uani 1 1 d .
H23 H 0.4644 0.4761 0.2818 0.032 Uiso 1 1 calc R
C21C C 0.2562(6) 0.3868(4) 0.4699(4) 0.0201(11) Uani 1 1 d .
H21C H 0.1485 0.3814 0.4724 0.024 Uiso 1 1 calc R
C41C C 0.3305(6) 0.0454(4) 0.3584(4) 0.0225(12) Uani 1 1 d .
C42C C 0.4498(7) -0.0509(5) 0.3465(5) 0.0387(16) Uani 1 1 d .
H42G H 0.4930 -0.0728 0.4053 0.058 Uiso 1 1 calc R
H42H H 0.5348 -0.0335 0.2910 0.058 Uiso 1 1 calc R
H42I H 0.3972 -0.1074 0.3355 0.058 Uiso 1 1 calc R
C43C C 0.2732(8) 0.0848(5) 0.2625(4) 0.0356(15) Uani 1 1 d .
H43G H 0.2296 0.0285 0.2440 0.053 Uiso 1 1 calc R
H43H H 0.3614 0.1081 0.2116 0.053 Uiso 1 1 calc R
H43I H 0.1921 0.1428 0.2711 0.053 Uiso 1 1 calc R
C44C C 0.1919(7) 0.0125(4) 0.4372(4) 0.0296(13) Uani 1 1 d .
H44G H 0.2273 -0.0124 0.4984 0.044 Uiso 1 1 calc R
H44H H 0.1460 -0.0432 0.4194 0.044 Uiso 1 1 calc R
H44I H 0.1131 0.0719 0.4447 0.044 Uiso 1 1 calc R

loop_
_atom_site_aniso_label
_atom_site_aniso_U_11
_atom_site_aniso_U_22
_atom_site_aniso_U_33
_atom_site_aniso_U_23
_atom_site_aniso_U_13
_atom_site_aniso_U_12
Cu1 0.0137(5) 0.0268(5) 0.0332(6) -0.0122(4) -0.0031(4) -0.0001(4)
O1A 0.0126(18) 0.029(2) 0.033(2) -0.0111(17) -0.0018(16) -0.0027(15)
O2A 0.015(2) 0.034(2) 0.050(3) -0.019(2) -0.0050(18) 0.0056(17)
O62A 0.023(2) 0.038(2) 0.058(3) -0.026(2) -0.012(2) 0.0012(18)
O63A 0.021(2) 0.051(3) 0.125(5) -0.053(3) -0.013(3) 0.006(2)
N1B 0.029(3) 0.031(3) 0.030(3) -0.004(2) -0.004(2) 0.001(2)
N22A 0.014(2) 0.024(2) 0.030(3) -0.005(2) -0.0035(19) 0.0019(18)
N61A 0.021(2) 0.025(2) 0.036(3) -0.009(2) -0.010(2) -0.002(2)
C1A 0.018(3) 0.024(3) 0.019(3) -0.004(2) -0.003(2) -0.002(2)
C2A 0.015(3) 0.025(3) 0.027(3) -0.003(2) -0.004(2) -0.001(2)
C2B 0.035(4) 0.043(4) 0.032(4) -0.007(3) -0.005(3) 0.010(3)
C3A 0.017(3) 0.026(3) 0.026(3) -0.002(2) -0.004(2) -0.006(2)
C3B 0.037(4) 0.034(4) 0.050(4) 0.000(3) -0.017(3) 0.008(3)
C4A 0.025(3) 0.028(3) 0.018(3) 0.002(2) -0.009(2) -0.002(2)
C4B 0.045(4) 0.037(4) 0.035(4) 0.003(3) -0.016(3) -0.004(3)
C5A 0.024(3) 0.022(3) 0.019(3) -0.001(2) -0.003(2) 0.003(2)
C5B 0.044(4) 0.044(4) 0.029(4) 0.000(3) -0.002(3) 0.002(3)
C6A 0.018(3) 0.024(3) 0.017(3) 0.003(2) -0.003(2) 0.001(2)
C6B 0.034(3) 0.035(3) 0.034(4) -0.008(3) -0.006(3) 0.006(3)
C21A 0.018(3) 0.026(3) 0.024(3) -0.005(2) -0.004(2) -0.004(2)
C41A 0.022(3) 0.028(3) 0.025(3) -0.004(2) -0.010(2) -0.001(2)
C42A 0.035(4) 0.031(3) 0.077(5) -0.022(3) -0.023(4) 0.002(3)
C42B 0.034(3) 0.029(3) 0.031(3) -0.004(3) -0.014(3) -0.004(2)
C44A 0.060(5) 0.028(3) 0.040(4) 0.006(3) -0.025(3) -0.019(3)
Cu2 0.0152(5) 0.0170(5) 0.0456(7) -0.0132(4) -0.0093(4) 0.0018(4)
O1C 0.0154(19) 0.0196(19) 0.049(3) -0.0129(18) -0.0070(17) 0.0008(15)
O2C 0.0179(19) 0.0178(19) 0.049(3) -0.0126(18) -0.0125(18) 0.0048(15)
O62C 0.025(2) 0.023(2) 0.048(3) -0.0116(19) -0.0157(19) -0.0011(16)
O63C 0.022(2) 0.033(2) 0.041(3) -0.0145(19) -0.0041(18) 0.0029(17)
N1D 0.021(2) 0.028(3) 0.031(3) -0.007(2) -0.005(2) 0.0010(19)
N22C 0.019(2) 0.015(2) 0.027(3) -0.0091(18) -0.0068(19) 0.0052(17)
N61C 0.022(2) 0.018(2) 0.028(3) -0.0029(19) -0.008(2) 0.0036(18)
C1C 0.018(3) 0.017(2) 0.016(3) 0.000(2) -0.003(2) 0.000(2)
C2C 0.016(3) 0.017(2) 0.019(3) 0.001(2) -0.006(2) 0.001(2)
C2D 0.037(3) 0.021(3) 0.038(4) -0.011(3) -0.008(3) 0.001(2)
C3C 0.018(3) 0.019(3) 0.020(3) 0.002(2) -0.005(2) -0.005(2)
C3D 0.037(4) 0.020(3) 0.043(4) -0.006(3) -0.002(3) -0.004(2)
C4C 0.020(3) 0.018(3) 0.022(3) -0.006(2) -0.003(2) -0.001(2)
C4D 0.035(3) 0.029(3) 0.030(3) 0.006(3) -0.005(3) 0.000(3)
C5C 0.020(3) 0.011(2) 0.026(3) -0.002(2) -0.007(2) 0.0033(19)
C5D 0.023(3) 0.031(3) 0.033(3) -0.009(3) -0.008(2) 0.000(2)
C6C 0.019(3) 0.022(3) 0.019(3) -0.001(2) -0.006(2) -0.001(2)
C6D 0.021(3) 0.023(3) 0.037(3) -0.006(2) -0.003(2) -0.004(2)
C21C 0.015(3) 0.019(3) 0.026(3) -0.003(2) -0.003(2) -0.001(2)
C41C 0.021(3) 0.019(3) 0.030(3) -0.008(2) -0.005(2) -0.002(2)
C42C 0.025(3) 0.029(3) 0.066(5) -0.027(3) -0.004(3) 0.000(3)
C43C 0.037(4) 0.043(4) 0.032(3) -0.008(3) -0.010(3) -0.015(3)
C44C 0.034(3) 0.021(3) 0.035(3) -0.005(2) -0.008(3) -0.006(2)

loop_
_atom_type_symbol
_atom_type_description
_atom_type_scat_dispersion_real
_atom_type_scat_dispersion_imag
_atom_type_scat_source
C C 0.0033 0.0016 'International Tables Vol C Tables 4.2.6.8 and 6.1.1.4'
H H 0.0000 0.0000 'International Tables Vol C Tables 4.2.6.8 and 6.1.1.4'
Cu Cu 0.3201 1.2651 'International Tables Vol C Tables 4.2.6.8 and 6.1.1.4'
N N 0.0061 0.0033 'International Tables Vol C Tables 4.2.6.8 and 6.1.1.4'
O O 0.0106 0.0060 'International Tables Vol C Tables 4.2.6.8 and 6.1.1.4'

loop_
_geom_angle_atom_site_label_1
_geom_angle_atom_site_label_2
_geom_angle_atom_site_label_3
_geom_angle
_geom_angle_site_symmetry_1
_geom_angle_site_symmetry_3
O1A Cu1 O1A 180.0(3) . 2_755
O1A Cu1 N22A 91.91(17) . .
O1A Cu1 N22A 88.09(17) 2_755 .
O1A Cu1 N22A 88.09(17) . 2_755
O1A Cu1 N22A 91.91(17) 2_755 2_755
N22A Cu1 N22A 180.0(3) . 2_755
C1A O1A Cu1 129.8(3) . .
N22A O2A H2A 96.9 . .
C6B N1B C2B 116.6(5) . .
C21A N22A O2A 114.4(4) . .
C21A N22A Cu1 126.6(4) . .
O2A N22A Cu1 118.9(3) . .
O63A N61A O62A 120.7(5) . .
O63A N61A C6A 118.4(5) . .
O62A N61A C6A 120.9(5) . .
O1A C1A C6A 123.0(5) . .
O1A C1A C2A 122.8(5) . .
C6A C1A C2A 114.2(5) . .
C3A C2A C1A 121.2(5) . .
C3A C2A C21A 116.1(5) . .
C1A C2A C21A 122.8(5) . .
N1B C2B C3B 122.9(6) . .
N1B C2B H5 118.6 . .
C3B C2B H5 118.6 . .
C2A C3A C4A 123.3(5) . .
C2A C3A H1 118.3 . .
C4A C3A H1 118.3 . .
C4B C3B C2B 120.2(6) . .
C4B C3B H6 119.9 . .
C2B C3B H6 119.9 . .
C5A C4A C3A 115.8(5) . .
C5A C4A C41A 124.5(5) . .
C3A C4A C41A 119.7(5) . .
C3B C4B C5B 117.7(6) . .
C3B C4B H7 121.2 . .
C5B C4B H7 121.2 . .
C4A C5A C6A 122.5(5) . .
C4A C5A H2 118.7 . .
C6A C5A H2 118.7 . .
C6B C5B C4B 118.7(6) . .
C6B C5B H8 120.6 . .
C4B C5B H8 120.6 . .
C5A C6A C1A 122.7(5) . .
C5A C6A N61A 117.0(5) . .
C1A C6A N61A 120.3(5) . .
N1B C6B C5B 123.9(6) . .
N1B C6B H9 118.0 . .
C5B C6B H9 118.0 . .
N22A C21A C2A 125.7(5) . .
N22A C21A H21A 117.2 . .
C2A C21A H21A 117.2 . .
C42B C41A C4A 109.4(5) . .
C42B C41A C42A 107.9(5) . .
C4A C41A C42A 111.2(5) . .
C42B C41A C44A 109.8(5) . .
C4A C41A C44A 109.5(5) . .
C42A C41A C44A 109.0(5) . .
C41A C42A H42A 109.5 . .
C41A C42A H42B 109.5 . .
H42A C42A H42B 109.5 . .
C41A C42A H42C 109.5 . .
H42A C42A H42C 109.5 . .
H42B C42A H42C 109.5 . .
C41A C42B H42D 109.5 . .
C41A C42B H42E 109.5 . .
H42D C42B H42E 109.5 . .
C41A C42B H42F 109.5 . .
H42D C42B H42F 109.5 . .
H42E C42B H42F 109.5 . .
C41A C44A H44A 109.5 . .
C41A C44A H44B 109.5 . .
H44A C44A H44B 109.5 . .
C41A C44A H44C 109.5 . .
H44A C44A H44C 109.5 . .
H44B C44A H44C 109.5 . .
O1C Cu2 O1C 180.0(2) 2_666 .
O1C Cu2 N22C 91.48(16) 2_666 2_666
O1C Cu2 N22C 88.52(16) . 2_666
O1C Cu2 N22C 88.52(16) 2_666 .
O1C Cu2 N22C 91.48(16) . .
N22C Cu2 N22C 180.0(2) 2_666 .
C1C O1C Cu2 130.1(3) . .
N22C O2C H2C 93.7 . .
C2D N1D C6D 116.6(5) . .
C21C N22C O2C 114.3(4) . .
C21C N22C Cu2 127.8(4) . .
O2C N22C Cu2 117.9(3) . .
O63C N61C O62C 122.4(5) . .
O63C N61C C6C 117.9(4) . .
O62C N61C C6C 119.7(4) . .
O1C C1C C6C 121.5(5) . .
O1C C1C C2C 123.6(5) . .
C6C C1C C2C 114.9(4) . .
C3C C2C C1C 120.9(5) . .
C3C C2C C21C 117.0(5) . .
C1C C2C C21C 122.1(4) . .
N1D C2D C3D 124.1(6) . .
N1D C2D H19 118.0 . .
C3D C2D H19 118.0 . .
C2C C3C C4C 123.3(5) . .
C2C C3C H15 118.4 . .
C4C C3C H15 118.4 . .
C2D C3D C4D 117.7(5) . .
C2D C3D H20 121.1 . .
C4D C3D H20 121.1 . .
C5C C4C C3C 116.5(5) . .
C5C C4C C41C 122.8(5) . .
C3C C4C C41C 120.7(5) . .
C5D C4D C3D 119.7(6) . .
C5D C4D H21 120.2 . .
C3D C4D H21 120.2 . .
C4C C5C C6C 121.8(5) . .
C4C C5C H16 119.1 . .
C6C C5C H16 119.1 . .
C4D C5D C6D 118.0(5) . .
C4D C5D H22 121.0 . .
C6D C5D H22 121.0 . .
C5C C6C C1C 122.6(5) . .
C5C C6C N61C 116.2(5) . .
C1C C6C N61C 121.2(4) . .
N1D C6D C5D 123.9(5) . .
N1D C6D H23 118.0 . .
C5D C6D H23 118.0 . .
N22C C21C C2C 124.6(5) . .
N22C C21C H21C 117.7 . .
C2C C21C H21C 117.7 . .
C44C C41C C4C 110.8(4) . .
C44C C41C C43C 108.9(5) . .
C4C C41C C43C 108.3(4) . .
C44C C41C C42C 108.0(5) . .
C4C C41C C42C 111.6(4) . .
C43C C41C C42C 109.2(5) . .
C41C C42C H42G 109.5 . .
C41C C42C H42H 109.5 . .
H42G C42C H42H 109.5 . .
C41C C42C H42I 109.5 . .
H42G C42C H42I 109.5 . .
H42H C42C H42I 109.5 . .
C41C C43C H43G 109.5 . .
C41C C43C H43H 109.5 . .
H43G C43C H43H 109.5 . .
C41C C43C H43I 109.5 . .
H43G C43C H43I 109.5 . .
H43H C43C H43I 109.5 . .
C41C C44C H44G 109.5 . .
C41C C44C H44H 109.5 . .
H44G C44C H44H 109.5 . .
C41C C44C H44I 109.5 . .
H44G C44C H44I 109.5 . .
H44H C44C H44I 109.5 . .

loop_
_geom_bond_atom_site_label_1
_geom_bond_atom_site_label_2
_geom_bond_distance
_geom_bond_site_symmetry_2
Cu1 O1A 1.926(4) .
Cu1 O1A 1.926(4) 2_755
Cu1 N22A 1.956(4) .
Cu1 N22A 1.956(4) 2_755
O1A C1A 1.291(6) .
O2A N22A 1.385(6) .
O2A H2A 0.8782 .
O62A N61A 1.219(6) .
O63A N61A 1.215(6) .
N1B C6B 1.332(8) .
N1B C2B 1.333(8) .
N22A C21A 1.277(7) .
N61A C6A 1.455(7) .
C1A C6A 1.419(7) .
C1A C2A 1.433(7) .
C2A C3A 1.383(7) .
C2A C21A 1.455(8) .
C2B C3B 1.380(9) .
C2B H5 0.9500 .
C3A C4A 1.402(8) .
C3A H1 0.9500 .
C3B C4B 1.352(10) .
C3B H6 0.9500 .
C4A C5A 1.376(8) .
C4A C41A 1.526(8) .
C4B C5B 1.392(9) .
C4B H7 0.9500 .
C5A C6A 1.388(8) .
C5A H2 0.9500 .
C5B C6B 1.370(9) .
C5B H8 0.9500 .
C6B H9 0.9500 .
C21A H21A 0.9500 .
C41A C42B 1.524(7) .
C41A C42A 1.530(8) .
C41A C44A 1.532(8) .
C42A H42A 0.9800 .
C42A H42B 0.9800 .
C42A H42C 0.9800 .
C42B H42D 0.9800 .
C42B H42E 0.9800 .
C42B H42F 0.9800 .
C44A H44A 0.9800 .
C44A H44B 0.9800 .
C44A H44C 0.9800 .
Cu2 O1C 1.911(4) 2_666
Cu2 O1C 1.911(4) .
Cu2 N22C 1.957(4) 2_666
Cu2 N22C 1.957(4) .
O1C C1C 1.286(6) .
O2C N22C 1.391(5) .
O2C H2C 0.8758 .
O62C N61C 1.233(6) .
O63C N61C 1.227(6) .
N1D C2D 1.331(7) .
N1D C6D 1.332(7) .
N22C C21C 1.270(6) .
N61C C6C 1.457(7) .
C1C C6C 1.420(7) .
C1C C2C 1.433(7) .
C2C C3C 1.384(7) .
C2C C21C 1.470(7) .
C2D C3D 1.374(9) .
C2D H19 0.9500 .
C3C C4C 1.396(7) .
C3C H15 0.9500 .
C3D C4D 1.377(9) .
C3D H20 0.9500 .
C4C C5C 1.384(7) .
C4C C41C 1.533(7) .
C4D C5D 1.372(8) .
C4D H21 0.9500 .
C5C C6C 1.393(7) .
C5C H16 0.9500 .
C5D C6D 1.374(8) .
C5D H22 0.9500 .
C6D H23 0.9500 .
C21C H21C 0.9500 .
C41C C44C 1.518(8) .
C41C C43C 1.543(8) .
C41C C42C 1.546(8) .
C42C H42G 0.9800 .
C42C H42H 0.9800 .
C42C H42I 0.9800 .
C43C H43G 0.9800 .
C43C H43H 0.9800 .
C43C H43I 0.9800 .
C44C H44G 0.9800 .
C44C H44H 0.9800 .
C44C H44I 0.9800 .
